data_2231677
loop_
_publ_author_name
'Azadbakht, Reza'
'Amiri Rudbari, Hadi'
'Bruno, Giuseppe'

_publ_section_title
;
 Bis[2-(2-aminoethylamino)ethanol]copper(II) dinitrate
;
_journal_coeditor_code QM2020
_journal_issue 9
_journal_name_full 'Acta Crystallographica Section E'
_journal_page_first m1203
_journal_paper_doi 10.1107/S1600536811030637
_journal_volume 67
_journal_year 2011
_chemical_formula_iupac '[Cu (C4 H12 N2 O)2] (N O3)2'
_chemical_formula_moiety 'C8 H24 Cu N4 O2, 2(N O3)'
_chemical_formula_sum 'C8 H24 Cu N6 O8'
_chemical_formula_weight 395.87
_chemical_name_systematic
;
Bis[2-(2-aminoethylamino)ethanol]copper(II) dinitrate
;
_space_group_IT_number 142
_symmetry_cell_setting tetragonal
_symmetry_space_group_name_Hall '-I 4bd 2c'
_symmetry_space_group_name_H-M 'I 41/a c d :2'
_atom_sites_solution_hydrogens geom
_atom_sites_solution_primary direct
_atom_sites_solution_secondary difmap
_audit_creation_method SHELXL-97
_cell_angle_alpha 90.00
_cell_angle_beta 90.00
_cell_angle_gamma 90.00
_cell_formula_units_Z 16
_cell_length_a 14.66400(10)
_cell_length_b 14.66400(10)
_cell_length_c 29.8298(7)
_cell_measurement_reflns_used 9080
_cell_measurement_temperature 296(2)
_cell_measurement_theta_max 36.42
_cell_measurement_theta_min 3.10
_cell_volume 6414.39(16)
_computing_cell_refinement 'SAINT (Bruker, 2009)'
_computing_data_collection 'APEX2 (Bruker, 2009)'
_computing_data_reduction 'SAINT (Bruker, 2009)'
_computing_molecular_graphics 'SHELXTL (Sheldrick, 2008)'
_computing_publication_material 'SHELXTL (Sheldrick, 2008)'
_computing_structure_refinement 'SHELXL97 (Sheldrick, 2008)'
_computing_structure_solution 'SHELXS97 (Sheldrick, 2008)'
_diffrn_ambient_temperature 296(2)
_diffrn_measured_fraction_theta_full 0.988
_diffrn_measured_fraction_theta_max 0.988
_diffrn_measurement_device_type 'Bruker APEXII CCD'
_diffrn_measurement_method '\f and \w'
_diffrn_radiation_monochromator graphite
_diffrn_radiation_source 'fine-focus sealed tube'
_diffrn_radiation_type MoK\a
_diffrn_radiation_wavelength 0.71073
_diffrn_reflns_av_R_equivalents 0.0468
_diffrn_reflns_av_sigmaI/netI 0.0120
_diffrn_reflns_limit_h_max 24
_diffrn_reflns_limit_h_min -24
_diffrn_reflns_limit_k_max 24
_diffrn_reflns_limit_k_min -24
_diffrn_reflns_limit_l_max 50
_diffrn_reflns_limit_l_min -50
_diffrn_reflns_number 224935
_diffrn_reflns_theta_full 37.49
_diffrn_reflns_theta_max 37.49
_diffrn_reflns_theta_min 2.39
_exptl_absorpt_coefficient_mu 1.413
_exptl_absorpt_correction_T_max 0.741
_exptl_absorpt_correction_T_min 0.532
_exptl_absorpt_correction_type multi-scan
_exptl_absorpt_process_details '(SADABS; Sheldrick, 2004)'
_exptl_crystal_colour pink
_exptl_crystal_density_diffrn 1.640
_exptl_crystal_density_method 'not measured'
_exptl_crystal_description regular
_exptl_crystal_F_000 3312
_exptl_crystal_size_max 0.45
_exptl_crystal_size_mid 0.36
_exptl_crystal_size_min 0.23
_refine_diff_density_max 0.671
_refine_diff_density_min -0.719
_refine_ls_extinction_method none
_refine_ls_goodness_of_fit_ref 1.041
_refine_ls_hydrogen_treatment mixed
_refine_ls_matrix_type full
_refine_ls_number_parameters 109
_refine_ls_number_reflns 4172
_refine_ls_number_restraints 0
_refine_ls_restrained_S_all 1.041
_refine_ls_R_factor_all 0.0445
_refine_ls_R_factor_gt 0.0351
_refine_ls_shift/su_max 0.001
_refine_ls_shift/su_mean 0.000
_refine_ls_structure_factor_coef Fsqd
_refine_ls_weighting_details 'calc w=1/[\s^2^(Fo^2^)+(0.0796P)^2^+2.0215P] where P=(Fo^2^+2Fc^2^)/3'
_refine_ls_weighting_scheme calc
_refine_ls_wR_factor_gt 0.1132
_refine_ls_wR_factor_ref 0.1205
_reflns_number_gt 3346
_reflns_number_total 4172
_reflns_threshold_expression I>2\s(I)
_cod_data_source_file qm2020.cif
_cod_data_source_block I
_cod_original_sg_symbol_H-M 'I 41/a c d'
_cod_database_code 2231677
_cod_database_fobs_code 2231677

loop_
_symmetry_equiv_pos_as_xyz
'x, y, z'
'-y+1/4, x+3/4, z+1/4'
'y+1/4, -x+1/4, z+3/4'
'x, -y, -z+1/2'
'-x+1/2, y, -z'
'-x, -y+1/2, z'
'y+1/4, x+3/4, -z+3/4'
'-y+1/4, -x+1/4, -z+1/4'
'x+1/2, y+1/2, z+1/2'
'-y+3/4, x+5/4, z+3/4'
'y+3/4, -x+3/4, z+5/4'
'x+1/2, -y+1/2, -z+1'
'-x+1, y+1/2, -z+1/2'
'-x+1/2, -y+1, z+1/2'
'y+3/4, x+5/4, -z+5/4'
'-y+3/4, -x+3/4, -z+3/4'
'-x, -y, -z'
'y-1/4, -x-3/4, -z-1/4'
'-y-1/4, x-1/4, -z-3/4'
'-x, y, z-1/2'
'x-1/2, -y, z'
'x, y-1/2, -z'
'-y-1/4, -x-3/4, z-3/4'
'y-1/4, x-1/4, z-1/4'
'-x+1/2, -y+1/2, -z+1/2'
'y+1/4, -x-1/4, -z+1/4'
'-y+1/4, x+1/4, -z-1/4'
'-x+1/2, y+1/2, z'
'x, -y+1/2, z+1/2'
'x+1/2, y, -z+1/2'
'-y+1/4, -x-1/4, z-1/4'
'y+1/4, x+1/4, z+1/4'

loop_
_atom_site_type_symbol
_atom_site_label
_atom_site_fract_x
_atom_site_fract_y
_atom_site_fract_z
_atom_site_U_iso_or_equiv
_atom_site_adp_type
_atom_site_calc_flag
_atom_site_refinement_flags
_atom_site_occupancy
_atom_site_symmetry_multiplicity
Cu Cu 0.7500 0.309239(12) 0.0000 0.02305(7) Uani d S 1 2
O O1 0.61649(7) 0.29396(8) -0.02849(4) 0.0422(2) Uani d . 1 1
H H1 0.5640 0.3209 -0.0170 0.051 Uiso calc R 1 1
O O2 0.77057(12) 0.25081(15) 0.19377(6) 0.0770(5) Uani d . 1 1
O O3 0.71878(11) 0.38235(9) 0.21338(6) 0.0619(4) Uani d . 1 1
O O4 0.62849(9) 0.26916(9) 0.20917(4) 0.0566(3) Uani d . 1 1
N N1 0.71690(7) 0.21768(7) 0.05303(3) 0.02816(17) Uani d . 1 1
N N2 0.79384(7) 0.40760(7) -0.04633(4) 0.03194(19) Uani d . 1 1
H H2A 0.7556 0.4556 -0.0460 0.038 Uiso calc R 1 1
H H2B 0.8499 0.4275 -0.0388 0.038 Uiso calc R 1 1
N N3 0.70700(9) 0.29975(8) 0.20544(4) 0.0358(2) Uani d . 1 1
C C1 0.66926(10) 0.27016(10) 0.08834(4) 0.0377(3) Uani d . 1 1
H H1A 0.6779 0.2401 0.1170 0.045 Uiso calc R 1 1
H H1B 0.6044 0.2710 0.0819 0.045 Uiso calc R 1 1
C C2 0.79595(10) 0.36737(10) -0.09140(5) 0.0388(3) Uani d . 1 1
H H2C 0.8356 0.4029 -0.1107 0.047 Uiso calc R 1 1
H H2D 0.7352 0.3678 -0.1042 0.047 Uiso calc R 1 1
C C3 0.61890(9) 0.23541(11) -0.06844(5) 0.0411(3) Uani d . 1 1
H H3A 0.6231 0.2731 -0.0951 0.049 Uiso calc R 1 1
H H3B 0.5629 0.2004 -0.0702 0.049 Uiso calc R 1 1
C C4 0.80093(10) 0.17140(11) 0.06673(6) 0.0441(3) Uani d . 1 1
H H4A 0.8140 0.1225 0.0458 0.053 Uiso calc R 1 1
H H4B 0.7921 0.1444 0.0961 0.053 Uiso calc R 1 1
H H2 0.6816(15) 0.1700(17) 0.0429(7) 0.054(6) Uiso d . 1 1

loop_
_atom_site_aniso_label
_atom_site_aniso_U_11
_atom_site_aniso_U_22
_atom_site_aniso_U_33
_atom_site_aniso_U_12
_atom_site_aniso_U_13
_atom_site_aniso_U_23
Cu 0.01921(9) 0.02340(9) 0.02654(10) 0.000 0.00019(5) 0.000
O1 0.0266(4) 0.0506(5) 0.0494(6) 0.0057(4) -0.0040(4) -0.0110(5)
O2 0.0687(9) 0.0947(13) 0.0675(9) 0.0433(9) -0.0148(7) -0.0199(9)
O3 0.0572(7) 0.0336(5) 0.0948(11) -0.0136(5) -0.0136(7) 0.0028(6)
O4 0.0502(6) 0.0520(7) 0.0675(7) -0.0214(5) -0.0097(5) 0.0097(6)
N1 0.0238(3) 0.0278(4) 0.0328(4) -0.0029(3) 0.0010(3) 0.0025(3)
N2 0.0318(4) 0.0264(4) 0.0376(5) -0.0005(3) 0.0019(4) 0.0050(3)
N3 0.0378(5) 0.0323(5) 0.0374(5) -0.0004(4) -0.0086(4) 0.0040(4)
C1 0.0393(6) 0.0418(7) 0.0321(5) -0.0039(5) 0.0098(4) 0.0012(5)
C2 0.0428(6) 0.0409(6) 0.0326(5) -0.0011(5) 0.0032(5) 0.0098(5)
C3 0.0274(5) 0.0523(8) 0.0435(6) -0.0019(5) -0.0058(4) -0.0132(6)
C4 0.0338(6) 0.0386(7) 0.0598(9) 0.0033(5) 0.0007(6) 0.0213(6)

loop_
_atom_type_symbol
_atom_type_description
_atom_type_scat_dispersion_real
_atom_type_scat_dispersion_imag
_atom_type_scat_source
C C 0.0033 0.0016 'International Tables Vol C Tables 4.2.6.8 and 6.1.1.4'
H H 0.0000 0.0000 'International Tables Vol C Tables 4.2.6.8 and 6.1.1.4'
N N 0.0061 0.0033 'International Tables Vol C Tables 4.2.6.8 and 6.1.1.4'
O O 0.0106 0.0060 'International Tables Vol C Tables 4.2.6.8 and 6.1.1.4'
Cu Cu 0.3201 1.2651 'International Tables Vol C Tables 4.2.6.8 and 6.1.1.4'

loop_
_geom_angle_atom_site_label_1
_geom_angle_atom_site_label_2
_geom_angle_atom_site_label_3
_geom_angle_site_symmetry_1
_geom_angle_site_symmetry_3
_geom_angle
N2 Cu N2 . 5_655 93.16(6)
N2 Cu N1 . 5_655 82.79(4)
N2 Cu N1 5_655 5_655 172.64(4)
N2 Cu N1 . . 172.64(4)
N2 Cu N1 5_655 . 82.79(4)
N1 Cu N1 5_655 . 101.88(6)
N2 Cu O1 . . 95.19(5)
N2 Cu O1 5_655 . 93.04(4)
N1 Cu O1 5_655 . 81.26(4)
N1 Cu O1 . . 91.17(4)
N2 Cu O1 . 5_655 93.04(4)
N2 Cu O1 5_655 5_655 95.19(5)
N1 Cu O1 5_655 5_655 91.17(4)
N1 Cu O1 . 5_655 81.26(4)
O1 Cu O1 . 5_655 168.02(6)
C3 O1 Cu . . 111.12(7)
C3 O1 H1 . . 124.4
Cu O1 H1 . . 124.4
C4 N1 C1 . . 116.07(12)
C4 N1 Cu . . 107.91(8)
C1 N1 Cu . . 107.95(8)
C4 N1 H2 . . 102.3(14)
C1 N1 H2 . . 111.3(14)
Cu N1 H2 . . 111.2(14)
C2 N2 Cu . . 109.47(8)
C2 N2 H2A . . 109.8
Cu N2 H2A . . 109.8
C2 N2 H2B . . 109.8
Cu N2 H2B . . 109.8
H2A N2 H2B . . 108.2
O2 N3 O4 . . 121.27(17)
O2 N3 O3 . . 121.15(17)
O4 N3 O3 . . 117.58(15)
N1 C1 C2 . 5_655 111.89(10)
N1 C1 H1A . . 109.2
C2 C1 H1A 5_655 . 109.2
N1 C1 H1B . . 109.2
C2 C1 H1B 5_655 . 109.2
H1A C1 H1B . . 107.9
N2 C2 C1 . 5_655 109.24(10)
N2 C2 H2C . . 109.8
C1 C2 H2C 5_655 . 109.8
N2 C2 H2D . . 109.8
C1 C2 H2D 5_655 . 109.8
H2C C2 H2D . . 108.3
O1 C3 C4 . 5_655 110.83(11)
O1 C3 H3A . . 109.5
C4 C3 H3A 5_655 . 109.5
O1 C3 H3B . . 109.5
C4 C3 H3B 5_655 . 109.5
H3A C3 H3B . . 108.1
N1 C4 C3 . 5_655 112.19(11)
N1 C4 H4A . . 109.2
C3 C4 H4A 5_655 . 109.2
N1 C4 H4B . . 109.2
C3 C4 H4B 5_655 . 109.2
H4A C4 H4B . . 107.9

loop_
_geom_bond_atom_site_label_1
_geom_bond_atom_site_label_2
_geom_bond_site_symmetry_2
_geom_bond_distance
Cu N2 . 2.0984(10)
Cu N2 5_655 2.0984(10)
Cu N1 5_655 2.1308(10)
Cu N1 . 2.1308(10)
Cu O1 . 2.1460(10)
Cu O1 5_655 2.1460(10)
O1 C3 . 1.4693(17)
O1 H1 . 0.9300
O2 N3 . 1.2269(19)
O3 N3 . 1.2462(16)
O4 N3 . 1.2406(17)
N1 C4 . 1.4649(17)
N1 C1 . 1.4798(17)
N1 H2 . 0.92(2)
N2 C2 . 1.4684(18)
N2 H2A . 0.9000
N2 H2B . 0.9000
C1 C2 5_655 1.517(2)
C1 H1A . 0.9700
C1 H1B . 0.9700
C2 C1 5_655 1.517(2)
C2 H2C . 0.9700
C2 H2D . 0.9700
C3 C4 5_655 1.505(2)
C3 H3A . 0.9700
C3 H3B . 0.9700
C4 C3 5_655 1.505(2)
C4 H4A . 0.9700
C4 H4B . 0.9700

loop_
_geom_hbond_atom_site_label_D
_geom_hbond_atom_site_label_H
_geom_hbond_atom_site_label_A
_geom_hbond_site_symmetry_A
_geom_hbond_distance_DH
_geom_hbond_distance_HA
_geom_hbond_distance_DA
_geom_hbond_angle_DHA
N2 H2A O3 3_564 0.90 2.14 2.9963(17) 159.0
O1 H1 O4 19_656 0.93 2.28 3.1256(16) 151.6
N2 H2B O4 24_655 0.90 2.58 3.3356(18) 141.4
N1 H2 O4 26_565 0.92(2) 2.49(2) 3.2449(18) 139.8(18)

loop_
_geom_torsion_atom_site_label_1
_geom_torsion_atom_site_label_2
_geom_torsion_atom_site_label_3
_geom_torsion_atom_site_label_4
_geom_torsion_site_symmetry_1
_geom_torsion_site_symmetry_4
_geom_torsion
N2 Cu O1 C3 . . 79.30(10)
N2 Cu O1 C3 5_655 . 172.76(10)
N1 Cu O1 C3 5_655 . -2.56(10)
N1 Cu O1 C3 . . -104.40(10)
O1 Cu O1 C3 5_655 . -53.89(10)
N2 Cu N1 C4 5_655 . -117.16(10)
N1 Cu N1 C4 5_655 . 68.61(10)
O1 Cu N1 C4 . . 149.92(10)
O1 Cu N1 C4 5_655 . -20.75(10)
N2 Cu N1 C1 5_655 . 9.00(8)
N1 Cu N1 C1 5_655 . -165.23(9)
O1 Cu N1 C1 . . -83.92(8)
O1 Cu N1 C1 5_655 . 105.41(9)
N2 Cu N2 C2 5_655 . -157.09(10)
N1 Cu N2 C2 5_655 . 16.74(8)
O1 Cu N2 C2 . . -63.74(9)
O1 Cu N2 C2 5_655 . 107.54(9)
C4 N1 C1 C2 . 5_655 88.06(14)
Cu N1 C1 C2 . 5_655 -33.15(13)
Cu N2 C2 C1 . 5_655 -38.94(13)
Cu O1 C3 C4 . 5_655 25.17(15)
C1 N1 C4 C3 . 5_655 -79.92(15)
Cu N1 C4 C3 . 5_655 41.32(15)
